data_4312352
loop_
_publ_author_name
'Zhengtao Xu'
'David B. Mitzi'

_publ_section_title
;
 [CH3(CH2)11NH3]SnI3: A Hybrid Semiconductor with MoO3-type Tin(II) Iodide
 Layers
;
_journal_name_full 'Inorganic Chemistry'
_journal_page_first 6589
_journal_page_last 6591
_journal_volume 42
_journal_year 2003
_chemical_formula_sum 'C24 H56 I4 N2 Sn'
_chemical_formula_weight 999.00
_chemical_name_common 'dodecylammonium tin(II) tetraiodide'
_chemical_name_systematic
; 
 ? 
;
_space_group_IT_number 61
_symmetry_cell_setting orthorhombic
_symmetry_space_group_name_Hall '-P 2ac 2ab'
_symmetry_space_group_name_H-M 'P b c a'
_atom_sites_solution_hydrogens geom
_atom_sites_solution_primary direct
_atom_sites_solution_secondary difmap
_audit_creation_method SHELXL-97
_cell_angle_alpha 90.00
_cell_angle_beta 90.00
_cell_angle_gamma 90.00
_cell_formula_units_Z 4
_cell_length_a 8.8732(10)
_cell_length_b 8.4771(9)
_cell_length_c 48.841(5)
_cell_measurement_temperature 293(2)
_cell_volume 3673.8(7)
_computing_structure_refinement 'SHELXL-97 (Sheldrick, 1997)'
_computing_structure_solution 'SHELXS-97 (Sheldrick, 1990)'
_diffrn_ambient_temperature 293(2)
_diffrn_measured_fraction_theta_full 0.996
_diffrn_measured_fraction_theta_max 0.996
_diffrn_radiation_monochromator graphite
_diffrn_radiation_source 'fine-focus sealed tube'
_diffrn_radiation_type MoK\a
_diffrn_radiation_wavelength 0.71073
_diffrn_reflns_av_R_equivalents 0.0416
_diffrn_reflns_av_sigmaI/netI 0.0188
_diffrn_reflns_limit_h_max 11
_diffrn_reflns_limit_h_min -11
_diffrn_reflns_limit_k_max 10
_diffrn_reflns_limit_k_min -10
_diffrn_reflns_limit_l_max 63
_diffrn_reflns_limit_l_min -63
_diffrn_reflns_number 36748
_diffrn_reflns_theta_full 27.52
_diffrn_reflns_theta_max 27.52
_diffrn_reflns_theta_min 1.67
_exptl_absorpt_coefficient_mu 4.070
_exptl_absorpt_correction_type empirical
_exptl_absorpt_process_details SADABS
_exptl_crystal_colour 'dark red'
_exptl_crystal_density_diffrn 1.806
_exptl_crystal_density_method 'not measured'
_exptl_crystal_description 'narrow plate'
_exptl_crystal_F_000 1904
_exptl_crystal_size_max 0.35
_exptl_crystal_size_mid 0.10
_exptl_crystal_size_min 0.03
_refine_diff_density_max 1.107
_refine_diff_density_min -1.544
_refine_diff_density_rms 0.187
_refine_ls_extinction_coef 0.00065(9)
_refine_ls_extinction_expression Fc^*^=kFc[1+0.001xFc^2^\l^3^/sin(2\q)]^-1/4^
_refine_ls_extinction_method SHELXL
_refine_ls_goodness_of_fit_ref 1.132
_refine_ls_hydrogen_treatment mixed
_refine_ls_matrix_type full
_refine_ls_number_parameters 143
_refine_ls_number_reflns 4204
_refine_ls_number_restraints 0
_refine_ls_restrained_S_all 1.132
_refine_ls_R_factor_all 0.0859
_refine_ls_R_factor_gt 0.0758
_refine_ls_shift/su_max 0.000
_refine_ls_shift/su_mean 0.000
_refine_ls_structure_factor_coef Fsqd
_refine_ls_weighting_details 'calc w=1/[\s^2^(Fo^2^)+(0.0499P)^2^+66.0261P] where P=(Fo^2^+2Fc^2^)/3'
_refine_ls_weighting_scheme calc
_refine_ls_wR_factor_gt 0.1847
_refine_ls_wR_factor_ref 0.1893
_reflns_number_gt 3457
_reflns_number_total 4204
_reflns_threshold_expression >2sigma(I)
_cod_data_source_file ic0347081si20030808_041024_2.cif
_cod_data_source_block DDA2SnI4
_cod_depositor_comments
;
The following automatic conversions were performed:

'_symmetry_cell_setting' value 'Orthorhombic' changed to
'orthorhombic' according to the built-in table from CIF Core
dictionary named 'cif_core.dic' version 2.4.1 from 2010-06-29.

Automatic conversion script
Id: cif_fix_values 1646 2011-03-28 12:23:43Z adriana 

Adding numbers of attached hydrogens according to the structural formula,
given in the original publication.

Andrius Merkys
2015-09-15
;
_cod_original_cell_volume 3673.7(7)
_cod_database_code 4312352

loop_
_symmetry_equiv_pos_as_xyz
'x, y, z'
'-x+1/2, -y, z+1/2'
'-x, y+1/2, -z+1/2'
'x+1/2, -y+1/2, -z'
'-x, -y, -z'
'x-1/2, y, -z-1/2'
'x, -y-1/2, z-1/2'
'-x-1/2, y-1/2, z'

loop_
_atom_site_label
_atom_site_type_symbol
_atom_site_fract_x
_atom_site_fract_y
_atom_site_fract_z
_atom_site_U_iso_or_equiv
_atom_site_adp_type
_atom_site_occupancy
_atom_site_symmetry_multiplicity
_atom_site_calc_flag
_atom_site_refinement_flags
_atom_site_disorder_assembly
_atom_site_disorder_group
_atom_site_attached_hydrogens
Sn Sn 0.5000 0.0000 0.0000 0.0422(3) Uani 1 2 d S . . 0
I2 I 0.71457(9) 0.28793(10) 0.00993(2) 0.0672(3) Uani 1 1 d . . . 0
I1 I 0.43395(12) -0.01989(13) 0.063323(18) 0.0745(3) Uani 1 1 d . . . 0
N N 0.0360(15) 0.0487(15) 0.0526(3) 0.081(4) Uani 1 1 d . . . 3
C1 C -0.017(4) -0.025(3) 0.0784(6) 0.187(16) Uani 1 1 d . . . 2
C2 C 0.916(5) 0.036(4) 0.0932(5) 0.24(2) Uani 1 1 d . . . 2
C3 C 0.849(3) -0.065(3) 0.1194(4) 0.138(9) Uani 1 1 d . . . 2
C4 C 0.594(3) -0.482(3) 0.1452(4) 0.110(7) Uani 1 1 d . . . 2
C5 C 0.845(2) -0.066(2) 0.1713(3) 0.094(5) Uani 1 1 d . . . 2
C6 C 0.899(2) 0.023(2) 0.1971(3) 0.100(6) Uani 1 1 d . . . 2
C7 C 0.847(2) -0.066(2) 0.2230(3) 0.097(6) Uani 1 1 d . . . 2
C8 C 0.393(2) 0.018(2) 0.2510(4) 0.104(6) Uani 1 1 d . . . 2
C9 C 0.348(2) -0.066(2) 0.2247(3) 0.098(6) Uani 1 1 d . . . 2
C10 C 0.396(3) 0.017(3) 0.1985(4) 0.109(6) Uani 1 1 d . . . 2
C11 C 0.349(3) -0.070(3) 0.1732(4) 0.126(8) Uani 1 1 d . . . 2
C12 C 0.392(3) 0.015(3) 0.1470(4) 0.144(10) Uani 1 1 d . . . 3

loop_
_atom_site_aniso_label
_atom_site_aniso_U_11
_atom_site_aniso_U_22
_atom_site_aniso_U_33
_atom_site_aniso_U_23
_atom_site_aniso_U_13
_atom_site_aniso_U_12
Sn 0.0335(5) 0.0346(5) 0.0583(6) 0.0009(4) 0.0036(4) -0.0004(4)
I2 0.0561(5) 0.0508(5) 0.0945(7) 0.0087(4) -0.0114(4) -0.0235(4)
I1 0.0800(7) 0.0881(7) 0.0554(5) -0.0015(5) 0.0060(4) 0.0034(5)
N 0.084(9) 0.080(8) 0.078(8) 0.006(7) 0.009(7) -0.021(7)
C1 0.28(4) 0.14(2) 0.14(2) -0.010(18) 0.13(3) -0.02(2)
C2 0.42(6) 0.20(3) 0.102(18) 0.001(19) 0.14(3) 0.05(4)
C3 0.19(2) 0.17(2) 0.059(10) 0.011(12) 0.026(13) 0.02(2)
C4 0.123(16) 0.124(16) 0.084(12) 0.011(11) -0.022(11) 0.022(13)
C5 0.113(13) 0.116(14) 0.052(8) 0.005(8) 0.009(8) -0.026(12)
C6 0.123(15) 0.114(14) 0.064(9) -0.004(9) 0.008(9) 0.008(12)
C7 0.111(13) 0.124(15) 0.057(8) 0.007(9) 0.007(9) 0.010(12)
C8 0.109(14) 0.134(16) 0.069(9) -0.017(11) -0.006(9) 0.021(13)
C9 0.116(14) 0.111(14) 0.068(10) 0.000(9) -0.007(10) 0.003(12)
C10 0.134(17) 0.125(16) 0.068(10) 0.013(10) -0.002(10) 0.002(14)
C11 0.16(2) 0.16(2) 0.058(10) -0.003(11) 0.003(11) 0.020(18)
C12 0.19(3) 0.18(3) 0.068(11) 0.015(14) 0.002(14) 0.00(2)

loop_
_atom_type_symbol
_atom_type_description
_atom_type_scat_dispersion_real
_atom_type_scat_dispersion_imag
_atom_type_scat_source
C C 0.0033 0.0016 'International Tables Vol C Tables 4.2.6.8 and 6.1.1.4'
H H 0.0000 0.0000 'International Tables Vol C Tables 4.2.6.8 and 6.1.1.4'
N N 0.0061 0.0033 'International Tables Vol C Tables 4.2.6.8 and 6.1.1.4'
Sn Sn -0.6537 1.4246 'International Tables Vol C Tables 4.2.6.8 and 6.1.1.4'
I I -0.4742 1.8119 'International Tables Vol C Tables 4.2.6.8 and 6.1.1.4'

loop_
_geom_angle_atom_site_label_1
_geom_angle_atom_site_label_2
_geom_angle_atom_site_label_3
_geom_angle
_geom_angle_site_symmetry_1
_geom_angle_site_symmetry_3
_geom_angle_publ_flag
I2 Sn I2 180.00(4) 5_655 . ?
I2 Sn I2 93.897(10) 5_655 8_755 ?
I2 Sn I2 86.103(10) . 8_755 ?
I2 Sn I2 86.103(10) 5_655 4_455 ?
I2 Sn I2 93.897(11) . 4_455 ?
I2 Sn I2 180.00(4) 8_755 4_455 ?
I2 Sn I1 89.84(3) 5_655 . ?
I2 Sn I1 90.16(3) . . ?
I2 Sn I1 88.15(3) 8_755 . ?
I2 Sn I1 91.85(3) 4_455 . ?
I2 Sn I1 90.16(3) 5_655 5_655 ?
I2 Sn I1 89.84(3) . 5_655 ?
I2 Sn I1 91.85(3) 8_755 5_655 ?
I2 Sn I1 88.15(3) 4_455 5_655 ?
I1 Sn I1 180.00(4) . 5_655 ?
Sn I2 Sn 155.67(4) . 4 ?
C2 C1 N 123(3) 1_455 . ?
C1 C2 C3 118(3) 1_655 . ?
C4 C3 C2 107(2) 8_765 . ?
C3 C4 C5 110.7(17) 8_755 8_755 ?
C6 C5 C4 109.5(16) . 8_765 ?
C7 C6 C5 109.6(16) . . ?
C8 C7 C6 112.1(17) 6_656 . ?
C7 C8 C9 114.4(17) 6_556 . ?
C10 C9 C8 114.6(18) . . ?
C11 C10 C9 112.9(19) . . ?
C10 C11 C12 113(2) . . ?

loop_
_geom_bond_atom_site_label_1
_geom_bond_atom_site_label_2
_geom_bond_distance
_geom_bond_site_symmetry_2
_geom_bond_publ_flag
Sn I2 3.1333(8) 5_655 ?
Sn I2 3.1333(8) . ?
Sn I2 3.1436(8) 8_755 ?
Sn I2 3.1436(8) 4_455 ?
Sn I1 3.1523(9) . ?
Sn I1 3.1523(9) 5_655 ?
I2 Sn 3.1436(8) 4 ?
N C1 1.48(3) . ?
C1 C2 1.07(3) 1_455 ?
C2 C1 1.07(3) 1_655 ?
C2 C3 1.64(3) . ?
C3 C4 1.53(3) 8_765 ?
C4 C3 1.53(3) 8_755 ?
C4 C5 1.56(2) 8_755 ?
C5 C6 1.55(2) . ?
C5 C4 1.56(2) 8_765 ?
C6 C7 1.54(2) . ?
C7 C8 1.51(3) 6_656 ?
C8 C7 1.51(3) 6_556 ?
C8 C9 1.53(2) . ?
C9 C10 1.52(2) . ?
C10 C11 1.50(3) . ?
C11 C12 1.52(3) . ?

_journal_paper_doi 10.1021/ic0347081
